data_7011031
loop_
_publ_author_name
'Shao-Liang Zheng'
'Ming-Liang Tong'
'Xiao-Ming Chen'
'Seik Weng Ng'

_publ_section_title
;
 Self-assembly of new three-dimensional molecular architectures
 constructed from silver(I)--hexamethylenetetramine layers with
 supramolecular interactions
;
_journal_issue 3
_journal_name_full 'J. Chem. Soc., Dalton Trans.'
_journal_page_first 360
_journal_page_last 364
_journal_paper_doi 10.1039/b106925j
_journal_year 2002
_chemical_formula_sum 'C12 H18 Ag N5 O3 S'
_chemical_formula_weight 420.24
_chemical_name_systematic
; 
? 
;
_space_group_IT_number 31
_symmetry_cell_setting orthorhombic
_symmetry_space_group_name_Hall 'P 2ac -2'
_symmetry_space_group_name_H-M 'P m n 21'
_atom_sites_solution_hydrogens geom
_atom_sites_solution_primary direct
_atom_sites_solution_secondary difmap
_audit_creation_method SHELXL-97
_cell_angle_alpha 90.00
_cell_angle_beta 90.00(5)
_cell_angle_gamma 90.00
_cell_formula_units_Z 2
_cell_length_a 6.562(5)
_cell_length_b 13.342(8)
_cell_length_c 8.555(3)
_cell_measurement_reflns_used 25
_cell_measurement_temperature 293(2)
_cell_measurement_theta_max 15
_cell_measurement_theta_min 7.5
_cell_volume 749.0(8)
_computing_cell_refinement 'SHELXTL-Plus (Sheldrick, 1990)'
_computing_data_collection 'SHELXTL-Plus (Sheldrick, 1990)'
_computing_data_reduction 'SHELXTL-Plus (Sheldrick, 1990)'
_computing_molecular_graphics 'SHELXTL V. 5.0 (Sheldrick, 1997)'
_computing_publication_material 'SHELXL-97 (Sheldrick, 1997)'
_computing_structure_refinement 'SHELXL-97 (Sheldrick, 1997)'
_computing_structure_solution 'SHELXS-97 (Sheldrick, 1997)'
_diffrn_ambient_temperature 293(2)
_diffrn_measured_fraction_theta_full 0.999
_diffrn_measured_fraction_theta_max 0.999
_diffrn_measurement_device_type 'Siemens R3m'
_diffrn_measurement_method '\w scan'
_diffrn_radiation_monochromator graphite
_diffrn_radiation_source 'fine-focus sealed tube'
_diffrn_radiation_type MoK\a
_diffrn_radiation_wavelength 0.71073
_diffrn_reflns_av_R_equivalents 0.0306
_diffrn_reflns_av_sigmaI/netI 0.0321
_diffrn_reflns_limit_h_max 8
_diffrn_reflns_limit_h_min 0
_diffrn_reflns_limit_k_max 18
_diffrn_reflns_limit_k_min -18
_diffrn_reflns_limit_l_max 11
_diffrn_reflns_limit_l_min 0
_diffrn_reflns_number 2251
_diffrn_reflns_theta_full 28.99
_diffrn_reflns_theta_max 28.99
_diffrn_reflns_theta_min 2.83
_diffrn_standards_decay_% 0
_diffrn_standards_interval_count 200
_diffrn_standards_number 2
_exptl_absorpt_coefficient_mu 1.505
_exptl_absorpt_correction_T_max 0.7734
_exptl_absorpt_correction_T_min 0.6445
_exptl_absorpt_correction_type semi-empirical
_exptl_absorpt_process_details '\y-scans (North et al., 1968)'
_exptl_crystal_colour 'pale yellow'
_exptl_crystal_density_diffrn 1.863
_exptl_crystal_density_method 'not measured'
_exptl_crystal_description needl
_exptl_crystal_F_000 424
_exptl_crystal_size_max 0.32
_exptl_crystal_size_mid 0.22
_exptl_crystal_size_min 0.18
_refine_diff_density_max 0.472
_refine_diff_density_min -0.478
_refine_diff_density_rms 0.084
_refine_ls_abs_structure_details 'Flack H D (1983), Acta Cryst. A39, 876-881'
_refine_ls_abs_structure_Flack -0.02(4)
_refine_ls_extinction_method none
_refine_ls_goodness_of_fit_ref 1.036
_refine_ls_hydrogen_treatment mixed
_refine_ls_matrix_type full
_refine_ls_number_parameters 115
_refine_ls_number_reflns 1148
_refine_ls_number_restraints 1
_refine_ls_restrained_S_all 1.036
_refine_ls_R_factor_all 0.0275
_refine_ls_R_factor_gt 0.0254
_refine_ls_shift/su_max 0.001
_refine_ls_shift/su_mean 0.000
_refine_ls_structure_factor_coef Fsqd
_refine_ls_weighting_details 'w=1/[\s^2^(Fo^2^)+(0.0429P)^2^+0.0000P] where P=(Fo^2^+2Fc^2^)/3'
_refine_ls_weighting_scheme calc
_refine_ls_wR_factor_gt 0.0635
_refine_ls_wR_factor_ref 0.0645
_reflns_number_gt 1085
_reflns_number_total 1148
_reflns_threshold_expression >2sigma(I)
_cod_data_source_file b106925j.txt
_cod_data_source_block complex_1
_cod_depositor_comments
;
The following automatic conversions were performed:
'_symmetry_cell_setting' value 'Orthorhombic' changed to 'orthorhombic'
according to '/home/saulius/struct/CIF-dictionaries/cif_core.dic'
dictionary named 'cif_core.dic' version 2.4.1 from 2010-06-29.

Automatic conversion script
Id: cif_fix_enum 1527 2010-12-29 10:47:43Z saulius 

The following automatic conversions were performed:

'_refine_ls_weighting_scheme' value 'calc
w=1/[\s^2^(Fo^2^)+(0.0429P)^2^+0.0000P] where P=(Fo^2^+2Fc^2^)/3' was
changed to 'calc'. New tag '_refine_ls_weighting_details' was
created. The value of the new tag was set to
'w=1/[\s^2^(Fo^2^)+(0.0429P)^2^+0.0000P] where P=(Fo^2^+2Fc^2^)/3'.

Automatic conversion script
Id: cif_fix_values 3143 2015-03-26 13:38:13Z robertas 
;
_cod_original_sg_symbol_H-M Pmn2(1)
_cod_database_code 7011031

loop_
_symmetry_equiv_pos_as_xyz
'x, y, z'
'-x+1/2, -y, z+1/2'
'x+1/2, -y, z+1/2'
'-x, y, z'

loop_
_atom_site_label
_atom_site_type_symbol
_atom_site_fract_x
_atom_site_fract_y
_atom_site_fract_z
_atom_site_U_iso_or_equiv
_atom_site_adp_type
_atom_site_occupancy
_atom_site_calc_flag
_atom_site_refinement_flags
_atom_site_disorder_assembly
_atom_site_disorder_group
Ag1 Ag 1.0000 0.88876(3) 1.00018(6) 0.02763(11) Uani 1 d S . .
S1 S 1.0000 0.76900(9) 0.67374(16) 0.0323(3) Uani 1 d S . .
O1 O 1.0000 0.8417(3) 0.5467(5) 0.0332(9) Uani 1 d S . .
O2 O 0.8138(9) 0.7773(3) 0.7673(5) 0.0673(14) Uani 1 d . . .
N1 N 1.0000 0.3633(4) 0.3816(8) 0.0464(15) Uani 1 d S . .
H1A H 0.8712 0.3448 0.3599 0.080 Uiso 1 d R . .
N2 N 0.8115(5) 1.1273(2) 0.6387(4) 0.0214(6) Uani 1 d . . .
N3 N 1.0000 1.2281(3) 0.8300(6) 0.0251(9) Uani 1 d S . .
N4 N 1.0000 1.0445(3) 0.8522(5) 0.0230(8) Uani 1 d S . .
C1 C 1.0000 0.6485(4) 0.5879(7) 0.0312(11) Uani 1 d S . .
C2 C 0.8181(7) 0.6021(3) 0.5495(6) 0.0412(11) Uani 1 d . . .
H2A H 0.6916 0.6352 0.5719 0.080 Uiso 1 d R . .
C3 C 0.8166(7) 0.5087(3) 0.4782(7) 0.0453(13) Uani 1 d . . .
H3A H 0.6891 0.4774 0.4529 0.080 Uiso 1 d R . .
C4 C 1.0000 0.4595(4) 0.4446(7) 0.0340(12) Uani 1 d S . .
C5 C 0.8176(6) 1.2230(3) 0.7304(5) 0.0268(7) Uani 1 d . . .
H5A H 0.6979 1.2276 0.7945 0.080 Uiso 1 d R . .
H5B H 0.8173 1.2789 0.6597 0.080 Uiso 1 d R . .
C6 C 1.0000 1.1426(4) 0.9384(7) 0.0276(10) Uani 1 d S . .
H6A H 0.8816 1.1462 1.0041 0.080 Uiso 1 d R . .
C7 C 0.8153(5) 1.0431(2) 0.7517(4) 0.0240(7) Uani 1 d . . .
H7A H 0.8106 0.9809 0.6955 0.080 Uiso 1 d R . .
H7B H 0.6963 1.0466 0.8168 0.080 Uiso 1 d R . .
C8 C 1.0000 1.1211(4) 0.5420(6) 0.0238(11) Uani 1 d S . .
H8A H 1.0000 1.1743 0.4664 0.080 Uiso 1 d SR . .
H8B H 1.0000 1.0586 0.4864 0.080 Uiso 1 d SR . .

loop_
_atom_site_aniso_label
_atom_site_aniso_U_11
_atom_site_aniso_U_22
_atom_site_aniso_U_33
_atom_site_aniso_U_23
_atom_site_aniso_U_13
_atom_site_aniso_U_12
Ag1 0.02587(16) 0.03359(18) 0.02343(16) 0.0014(2) 0.000 0.000
S1 0.0521(8) 0.0216(5) 0.0233(6) -0.0036(5) 0.000 0.000
O1 0.044(2) 0.0245(17) 0.031(2) 0.0024(14) 0.000 0.000
O2 0.100(4) 0.0351(17) 0.067(3) -0.0074(18) 0.056(3) -0.004(2)
N1 0.063(4) 0.026(2) 0.051(4) -0.010(2) 0.000 0.000
N2 0.0211(12) 0.0220(12) 0.0210(13) -0.0009(10) -0.0020(11) -0.0001(10)
N3 0.026(2) 0.0234(19) 0.026(2) -0.0039(17) 0.000 0.000
N4 0.025(2) 0.0228(18) 0.0212(19) 0.0008(16) 0.000 0.000
C1 0.039(3) 0.023(2) 0.031(3) -0.003(2) 0.000 0.000
C2 0.0290(18) 0.040(2) 0.055(3) -0.0152(18) -0.0030(17) 0.0076(15)
C3 0.0326(17) 0.045(2) 0.059(4) -0.017(2) -0.001(2) -0.0061(16)
C4 0.044(3) 0.026(2) 0.033(3) -0.005(2) 0.000 0.000
C5 0.0288(18) 0.0241(16) 0.0274(18) -0.0005(14) 0.0012(15) 0.0051(14)
C6 0.028(2) 0.032(2) 0.023(2) -0.004(2) 0.000 0.000
C7 0.0212(14) 0.0217(14) 0.0291(17) 0.0012(13) 0.0013(13) -0.0049(13)
C8 0.020(2) 0.033(2) 0.018(2) -0.0014(16) 0.000 0.000

loop_
_atom_type_symbol
_atom_type_description
_atom_type_scat_dispersion_real
_atom_type_scat_dispersion_imag
_atom_type_scat_source
C C 0.0033 0.0016 'International Tables Vol C Tables 4.2.6.8 and 6.1.1.4'
H H 0.0000 0.0000 'International Tables Vol C Tables 4.2.6.8 and 6.1.1.4'
N N 0.0061 0.0033 'International Tables Vol C Tables 4.2.6.8 and 6.1.1.4'
O O 0.0106 0.0060 'International Tables Vol C Tables 4.2.6.8 and 6.1.1.4'
S S 0.1246 0.1234 'International Tables Vol C Tables 4.2.6.8 and 6.1.1.4'
Ag Ag -0.8971 1.1015 'International Tables Vol C Tables 4.2.6.8 and 6.1.1.4'

loop_
_geom_angle_atom_site_label_1
_geom_angle_atom_site_label_2
_geom_angle_atom_site_label_3
_geom_angle
_geom_angle_site_symmetry_1
_geom_angle_site_symmetry_3
_geom_angle_publ_flag
N2 Ag1 N2 118.99(16) 3_575 2_675 ?
N2 Ag1 N4 109.70(8) 3_575 . ?
N2 Ag1 N4 109.70(8) 2_675 . ?
O1 S1 O2 110.9(2) . 4_755 ?
O1 S1 O2 110.9(2) . . ?
O2 S1 O2 113.0(4) 4_755 . ?
O1 S1 C1 107.2(3) . . ?
O2 S1 C1 107.22(18) 4_755 . ?
O2 S1 C1 107.22(18) . . ?
C4 N1 O2 135.58(13) . 2_664 ?
C7 N2 C8 107.8(3) . . ?
C7 N2 C5 107.7(3) . . ?
C8 N2 C5 108.4(3) . . ?
C7 N2 Ag1 105.8(2) . 2_674 ?
C8 N2 Ag1 115.6(2) . 2_674 ?
C5 N2 Ag1 111.2(2) . 2_674 ?
C6 N3 C5 109.2(3) . . ?
C6 N3 C5 109.2(3) . 4_755 ?
C5 N3 C5 108.9(4) . 4_755 ?
C7 N4 C7 109.3(4) . 4_755 ?
C7 N4 C6 107.1(3) . . ?
C7 N4 C6 107.1(3) 4_755 . ?
C7 N4 Ag1 106.9(2) . . ?
C7 N4 Ag1 106.9(2) 4_755 . ?
C6 N4 Ag1 119.3(3) . . ?
C2 C1 C2 119.2(5) . 4_755 ?
C2 C1 S1 120.4(3) . . ?
C2 C1 S1 120.4(3) 4_755 . ?
C1 C2 C3 120.8(4) . . ?
C2 C3 C4 120.3(4) . . ?
N1 C4 C3 120.8(3) . 4_755 ?
N1 C4 C3 120.8(3) . . ?
C3 C4 C3 118.5(5) 4_755 . ?
N3 C5 N2 111.4(3) . . ?
N3 C6 N4 111.5(4) . . ?
N2 C7 N4 112.4(3) . . ?
N2 C8 N2 112.2(4) 4_755 . ?

loop_
_geom_bond_atom_site_label_1
_geom_bond_atom_site_label_2
_geom_bond_distance
_geom_bond_site_symmetry_2
_geom_bond_publ_flag
Ag1 N2 2.373(4) 3_575 ?
Ag1 N2 2.373(4) 2_675 ?
Ag1 N4 2.433(4) . ?
S1 O1 1.457(4) . ?
S1 O2 1.465(5) 4_755 ?
S1 O2 1.465(5) . ?
S1 C1 1.768(6) . ?
N1 C4 1.391(7) . ?
N1 O2 2.953(6) 2_664 ?
N2 C7 1.482(4) . ?
N2 C8 1.490(4) . ?
N2 C5 1.499(5) . ?
N2 Ag1 2.373(4) 2_674 ?
N3 C6 1.470(7) . ?
N3 C5 1.471(5) . ?
N3 C5 1.471(5) 4_755 ?
N4 C7 1.486(4) . ?
N4 C7 1.486(4) 4_755 ?
N4 C6 1.503(7) . ?
C1 C2 1.384(5) . ?
C1 C2 1.384(5) 4_755 ?
C2 C3 1.388(6) . ?
C3 C4 1.401(5) . ?
C4 C3 1.401(5) 4_755 ?
C8 N2 1.490(4) 4_755 ?
